data_7111513
loop_
_publ_author_name
'Kays (n\'ee Coombs), Deborah L.'
'Cowley, Andrew R.'

_publ_section_title
;
 Monomeric, two-coordinate Mn, Fe and Co(ii) complexes featuring
 2,6-(2,4,6-trimethylphenyl)phenyl ligands
;
_journal_issue 10
_journal_name_full 'Chemical Communications'
_journal_page_first 1053
_journal_page_last 1055
_journal_paper_doi 10.1039/b616584b
_journal_year 2007
_chemical_compound_source
;
synthesis as described
;
_chemical_formula_moiety ' C48 H50 Mn1 '
_chemical_formula_sum 'C48 H50 Mn'
_chemical_formula_weight 681.85
_chemical_name_systematic ?
_space_group_IT_number 14
_symmetry_cell_setting monoclinic
_symmetry_space_group_name_Hall '-P 2ybc'
_symmetry_space_group_name_H-M 'P 1 21/c 1'
_atom_sites_solution_hydrogens geom
_atom_sites_solution_primary direct
_cell_angle_alpha 90
_cell_angle_beta 91.6501(8)
_cell_angle_gamma 90
_cell_formula_units_Z 8
_cell_length_a 10.5378(2)
_cell_length_b 38.4153(7)
_cell_length_c 19.0976(4)
_cell_measurement_reflns_used 53601
_cell_measurement_temperature 150
_cell_measurement_theta_max 28
_cell_measurement_theta_min 5
_cell_volume 7727.7(3)
_computing_cell_refinement
;
KappaCCD software 'DENZO' (Otwinowski & Minor, 1996)
;
_computing_data_collection
;
KappaCCD software 'Collect' (Nonius, 2000)
;
_computing_data_reduction
;
KappaCCD software 'DENZO' (Otwinowski & Minor, 1996)
;
_computing_publication_material
;
CRYSTALS (Watkin et al, 2001)
;
_computing_structure_refinement
;
CRYSTALS (Watkin et al, 2001)
;
_computing_structure_solution 'SIR92 (Giacovazzo et al, 1992)'
_diffrn_ambient_temperature 150
_diffrn_measured_fraction_theta_full 0.911
_diffrn_measured_fraction_theta_max 0.891
_diffrn_measurement_device_type
;
Nonius KappaCCD
;
_diffrn_measurement_method \w
_diffrn_radiation_monochromator graphite
_diffrn_radiation_type 'Mo K\a'
_diffrn_radiation_wavelength 0.71073
_diffrn_reflns_av_R_equivalents 0.066
_diffrn_reflns_limit_h_max 13
_diffrn_reflns_limit_h_min -12
_diffrn_reflns_limit_k_max 49
_diffrn_reflns_limit_k_min -49
_diffrn_reflns_limit_l_max 24
_diffrn_reflns_limit_l_min -24
_diffrn_reflns_number 53601
_diffrn_reflns_theta_full 25.
_diffrn_reflns_theta_max 27.476
_diffrn_reflns_theta_min 5.102
_diffrn_standards_decay_% 0.00
_diffrn_standards_interval_count 0
_diffrn_standards_interval_time 0
_diffrn_standards_number 0
_exptl_absorpt_coefficient_mu 0.373
_exptl_absorpt_correction_T_max 0.99
_exptl_absorpt_correction_T_min 0.89
_exptl_absorpt_correction_type multi-scan
_exptl_absorpt_process_details
;
Denzo/Scalepack (Otwinowski & Minor, 1996)
;
_exptl_crystal_colour ' colourless '
_exptl_crystal_density_diffrn 1.172
_exptl_crystal_description ' plate '
_exptl_crystal_F_000 2904
_exptl_crystal_size_max 0.30
_exptl_crystal_size_mid 0.28
_exptl_crystal_size_min 0.03
_exptl_crystal_thermal_history
;
The material was crystallised at ambient temperature. A suitable crystal
was cooled rapidly to 150K for single-crystal X-ray diffraction analysis.
;
_refine_diff_density_max 0.39
_refine_diff_density_min -0.28
_refine_ls_extinction_method None
_refine_ls_goodness_of_fit_ref 1.1057
_refine_ls_hydrogen_treatment noref
_refine_ls_matrix_type full
_refine_ls_number_parameters 883
_refine_ls_number_reflns 8184
_refine_ls_number_restraints 0
_refine_ls_R_factor_all 0.1344
_refine_ls_R_factor_gt 0.0575
_refine_ls_shift/su_max 0.000626
_refine_ls_structure_factor_coef F
_refine_ls_weighting_details
;
Method, part 1, Chebychev polynomial, (Watkin, 1994, Prince, 1982)
[weight] = 1.0/[A~0~*T~0~(x)+A~1~*T~1~(x) ... +A~n-1~]*T~n-1~(x)]
where A~i~ are the Chebychev coefficients listed below and x= Fcalc/Fmax
Method = Robust Weighting (Prince, 1982)
W = [weight] * [1-(deltaF/6*sigmaF)^2^]^2^
A~i~ are:
1.28 0.723 0.943
;
_refine_ls_weighting_scheme calc
_refine_ls_wR_factor_all 0.1076
_refine_ls_wR_factor_gt 0.0641
_refine_ls_wR_factor_ref 0.0641
_reflns_limit_h_max 13
_reflns_limit_h_min -13
_reflns_limit_k_max 49
_reflns_limit_k_min 0
_reflns_limit_l_max 24
_reflns_limit_l_min 0
_reflns_number_gt 8184
_reflns_number_total 15755
_reflns_threshold_expression I>2.00u(I)
_cod_data_source_file b616584bsup1.cif
_cod_data_source_block arc1439
_cod_depositor_comments
;
The following automatic conversions were performed:

'_symmetry_cell_setting' value 'Monoclinic' changed to 'monoclinic'
according to /home/saulius/struct/CIF-dictionaries/cif_core.dic
dictionary named 'cif_core.dic' version 2.4.2 from 2011-04-26.

Automatic conversion script
Id: cif_fix_values 1891 2012-01-12 08:04:46Z andrius 
;
_cod_original_sg_symbol_H-M 'P 1 21/c 1 '
_cod_original_formula_sum ' C48 H50 Mn1 '
_cod_database_code 7111513

loop_
_symmetry_equiv_pos_as_xyz
x,y,z
-x,-y,-z
-x,y+1/2,-z+1/2
x,-y+1/2,z+1/2

loop_
_atom_site_label
_atom_site_type_symbol
_atom_site_fract_x
_atom_site_fract_y
_atom_site_fract_z
_atom_site_U_iso_or_equiv
_atom_site_occupancy
_atom_site_adp_type
Mn1 Mn 0.73564(5) 0.375013(14) 0.04580(3) 0.0372 1.0000 Uani
C1 C 0.8903(3) 0.34254(8) 0.07107(18) 0.0311 1.0000 Uani
C2 C 1.0009(3) 0.35836(9) 0.04612(18) 0.0329 1.0000 Uani
C3 C 1.1216(3) 0.34476(9) 0.0600(2) 0.0396 1.0000 Uani
C4 C 1.1344(4) 0.31420(10) 0.0980(2) 0.0435 1.0000 Uani
C5 C 1.0281(4) 0.29737(9) 0.12168(19) 0.0372 1.0000 Uani
C6 C 0.9065(3) 0.31135(9) 0.10917(17) 0.0317 1.0000 Uani
C7 C 0.9787(3) 0.39060(9) 0.0033(2) 0.0356 1.0000 Uani
C8 C 0.9631(3) 0.38804(10) -0.0695(2) 0.0415 1.0000 Uani
C9 C 0.9328(4) 0.41803(12) -0.1074(2) 0.0531 1.0000 Uani
C10 C 0.9155(4) 0.45001(11) -0.0752(3) 0.0553 1.0000 Uani
C11 C 0.9303(4) 0.45197(10) -0.0030(3) 0.0489 1.0000 Uani
C12 C 0.9611(3) 0.42290(9) 0.0377(2) 0.0418 1.0000 Uani
C13 C 0.9753(4) 0.35365(12) -0.1054(2) 0.0497 1.0000 Uani
C14 C 0.8813(5) 0.48179(13) -0.1190(3) 0.0802 1.0000 Uani
C15 C 0.9789(4) 0.42587(10) 0.1160(2) 0.0512 1.0000 Uani
C16 C 0.7912(3) 0.29324(8) 0.13579(18) 0.0312 1.0000 Uani
C17 C 0.7402(3) 0.30395(9) 0.19925(19) 0.0364 1.0000 Uani
C18 C 0.6292(4) 0.28824(10) 0.22242(19) 0.0397 1.0000 Uani
C19 C 0.5690(4) 0.26194(10) 0.1842(2) 0.0413 1.0000 Uani
C20 C 0.6220(3) 0.25122(9) 0.12193(19) 0.0384 1.0000 Uani
C21 C 0.7320(3) 0.26654(9) 0.09730(19) 0.0357 1.0000 Uani
C22 C 0.8034(4) 0.33197(11) 0.2432(2) 0.0447 1.0000 Uani
C23 C 0.4483(4) 0.24554(12) 0.2090(2) 0.0576 1.0000 Uani
C24 C 0.7841(4) 0.25488(10) 0.0282(2) 0.0437 1.0000 Uani
C25 C 0.5659(3) 0.40331(9) 0.04339(19) 0.0343 1.0000 Uani
C26 C 0.4859(3) 0.39419(9) -0.01472(18) 0.0341 1.0000 Uani
C27 C 0.3617(3) 0.40703(10) -0.0221(2) 0.0400 1.0000 Uani
C28 C 0.3160(4) 0.42966(10) 0.0275(2) 0.0436 1.0000 Uani
C29 C 0.3933(4) 0.44026(10) 0.0830(2) 0.0424 1.0000 Uani
C30 C 0.5171(3) 0.42726(9) 0.09152(18) 0.0341 1.0000 Uani
C31 C 0.5439(3) 0.37228(9) -0.06999(19) 0.0355 1.0000 Uani
C32 C 0.5937(3) 0.38864(9) -0.1292(2) 0.0378 1.0000 Uani
C33 C 0.6523(3) 0.36881(10) -0.1797(2) 0.0411 1.0000 Uani
C34 C 0.6651(4) 0.33298(11) -0.1727(2) 0.0477 1.0000 Uani
C35 C 0.6174(4) 0.31700(10) -0.1146(2) 0.0467 1.0000 Uani
C36 C 0.5559(4) 0.33585(10) -0.0627(2) 0.0438 1.0000 Uani
C37 C 0.5848(4) 0.42755(10) -0.1379(2) 0.0453 1.0000 Uani
C38 C 0.7309(4) 0.31223(12) -0.2293(2) 0.0601 1.0000 Uani
C39 C 0.4982(4) 0.31731(11) -0.0015(2) 0.0554 1.0000 Uani
C40 C 0.6023(3) 0.43971(9) 0.15070(19) 0.0376 1.0000 Uani
C41 C 0.6177(4) 0.42003(10) 0.2122(2) 0.0436 1.0000 Uani
C42 C 0.6998(4) 0.43207(11) 0.2649(2) 0.0472 1.0000 Uani
C43 C 0.7662(4) 0.46282(12) 0.2597(2) 0.0512 1.0000 Uani
C44 C 0.7485(4) 0.48227(10) 0.1987(2) 0.0469 1.0000 Uani
C45 C 0.6673(4) 0.47131(9) 0.1441(2) 0.0404 1.0000 Uani
C46 C 0.5434(4) 0.38656(12) 0.2212(2) 0.0541 1.0000 Uani
C47 C 0.8539(5) 0.47584(14) 0.3184(3) 0.0731 1.0000 Uani
C48 C 0.6512(4) 0.49343(11) 0.0788(2) 0.0513 1.0000 Uani
Mn2 Mn 0.24199(5) 0.374415(15) 0.52303(3) 0.0375 1.0000 Uani
C49 C 0.0805(3) 0.39285(9) 0.57236(18) 0.0339 1.0000 Uani
C50 C 0.0116(3) 0.41470(9) 0.52607(19) 0.0359 1.0000 Uani
C51 C -0.1056(4) 0.42905(10) 0.5440(2) 0.0425 1.0000 Uani
C52 C -0.1549(4) 0.42184(11) 0.6086(2) 0.0479 1.0000 Uani
C53 C -0.0885(4) 0.40076(10) 0.6552(2) 0.0431 1.0000 Uani
C54 C 0.0269(3) 0.38609(9) 0.6380(2) 0.0367 1.0000 Uani
C55 C 0.0705(3) 0.42199(9) 0.45745(18) 0.0338 1.0000 Uani
C56 C 0.1536(3) 0.45036(9) 0.4502(2) 0.0384 1.0000 Uani
C57 C 0.2095(4) 0.45621(11) 0.3861(2) 0.0461 1.0000 Uani
C58 C 0.1868(4) 0.43464(11) 0.3289(2) 0.0476 1.0000 Uani
C59 C 0.1060(4) 0.40668(11) 0.3371(2) 0.0461 1.0000 Uani
C60 C 0.0470(4) 0.39981(10) 0.3999(2) 0.0400 1.0000 Uani
C61 C 0.1799(4) 0.47441(11) 0.5121(2) 0.0478 1.0000 Uani
C62 C 0.2480(5) 0.44189(14) 0.2597(2) 0.0661 1.0000 Uani
C63 C -0.0428(4) 0.36950(11) 0.4054(2) 0.0543 1.0000 Uani
C64 C 0.0956(3) 0.36320(9) 0.69014(19) 0.0349 1.0000 Uani
C65 C 0.0791(3) 0.32696(9) 0.68776(19) 0.0367 1.0000 Uani
C66 C 0.1426(4) 0.30650(10) 0.7374(2) 0.0395 1.0000 Uani
C67 C 0.2220(3) 0.32047(10) 0.78909(19) 0.0386 1.0000 Uani
C68 C 0.2394(3) 0.35627(10) 0.78968(19) 0.0381 1.0000 Uani
C69 C 0.1767(3) 0.37797(10) 0.74157(19) 0.0380 1.0000 Uani
C70 C -0.0085(4) 0.31069(11) 0.6333(2) 0.0487 1.0000 Uani
C71 C 0.2841(4) 0.29786(11) 0.8448(2) 0.0475 1.0000 Uani
C72 C 0.1914(4) 0.41714(10) 0.7469(2) 0.0472 1.0000 Uani
C73 C 0.4001(3) 0.35021(9) 0.48005(18) 0.0324 1.0000 Uani
C74 C 0.5164(3) 0.36498(8) 0.50185(18) 0.0317 1.0000 Uani
C75 C 0.6322(3) 0.35140(9) 0.4805(2) 0.0372 1.0000 Uani
C76 C 0.6330(3) 0.32235(10) 0.4372(2) 0.0388 1.0000 Uani
C77 C 0.5195(4) 0.30727(9) 0.4157(2) 0.0394 1.0000 Uani
C78 C 0.4038(3) 0.32068(9) 0.43655(18) 0.0343 1.0000 Uani
C79 C 0.5138(3) 0.39527(9) 0.55105(19) 0.0333 1.0000 Uani
C80 C 0.5308(3) 0.42939(9) 0.52505(19) 0.0358 1.0000 Uani
C81 C 0.5242(3) 0.45715(9) 0.5720(2) 0.0395 1.0000 Uani
C82 C 0.5038(3) 0.45229(10) 0.6424(2) 0.0399 1.0000 Uani
C83 C 0.4882(3) 0.41857(10) 0.66642(19) 0.0383 1.0000 Uani
C84 C 0.4913(3) 0.38997(9) 0.62193(19) 0.0349 1.0000 Uani
C85 C 0.5560(4) 0.43586(10) 0.4490(2) 0.0461 1.0000 Uani
C86 C 0.5013(4) 0.48264(10) 0.6929(2) 0.0524 1.0000 Uani
C87 C 0.4740(4) 0.35359(10) 0.6511(2) 0.0455 1.0000 Uani
C88 C 0.2822(3) 0.30362(9) 0.41246(18) 0.0330 1.0000 Uani
C89 C 0.2171(4) 0.28221(10) 0.45949(19) 0.0394 1.0000 Uani
C90 C 0.1030(4) 0.26658(10) 0.4369(2) 0.0409 1.0000 Uani
C91 C 0.0528(4) 0.27164(10) 0.3698(2) 0.0428 1.0000 Uani
C92 C 0.1190(4) 0.29266(9) 0.32463(19) 0.0393 1.0000 Uani
C93 C 0.2322(3) 0.30880(9) 0.34520(19) 0.0355 1.0000 Uani
C94 C 0.2711(4) 0.27459(11) 0.5317(2) 0.0477 1.0000 Uani
C95 C -0.0693(4) 0.25398(12) 0.3463(2) 0.0552 1.0000 Uani
C96 C 0.2989(4) 0.33235(10) 0.2938(2) 0.0430 1.0000 Uani
H31 H 1.1984 0.3570 0.0426 0.0476 1.0000 Uiso
H41 H 1.2207 0.3043 0.1082 0.0521 1.0000 Uiso
H51 H 1.0378 0.2750 0.1480 0.0445 1.0000 Uiso
H91 H 0.9232 0.4165 -0.1595 0.0635 1.0000 Uiso
H111 H 0.9186 0.4749 0.0207 0.0586 1.0000 Uiso
H131 H 0.9612 0.3568 -0.1570 0.0597 1.0000 Uiso
H132 H 1.0622 0.3440 -0.0959 0.0597 1.0000 Uiso
H133 H 0.9105 0.3371 -0.0874 0.0597 1.0000 Uiso
H141 H 0.8724 0.5025 -0.0877 0.0955 1.0000 Uiso
H142 H 0.9497 0.4863 -0.1531 0.0955 1.0000 Uiso
H143 H 0.7991 0.4776 -0.1452 0.0955 1.0000 Uiso
H151 H 0.9626 0.4504 0.1307 0.0615 1.0000 Uiso
H152 H 1.0679 0.4192 0.1299 0.0615 1.0000 Uiso
H153 H 0.9182 0.4099 0.1393 0.0615 1.0000 Uiso
H181 H 0.5925 0.2961 0.2674 0.0478 1.0000 Uiso
H201 H 0.5802 0.2321 0.0942 0.0460 1.0000 Uiso
H221 H 0.7534 0.3360 0.2862 0.0536 1.0000 Uiso
H222 H 0.8072 0.3540 0.2155 0.0536 1.0000 Uiso
H223 H 0.8914 0.3245 0.2571 0.0536 1.0000 Uiso
H231 H 0.4194 0.2273 0.1748 0.0694 1.0000 Uiso
H232 H 0.3811 0.2638 0.2125 0.0694 1.0000 Uiso
H233 H 0.4643 0.2347 0.2560 0.0694 1.0000 Uiso
H241 H 0.7300 0.2357 0.0083 0.0524 1.0000 Uiso
H242 H 0.7836 0.2749 -0.0052 0.0524 1.0000 Uiso
H243 H 0.8730 0.2463 0.0358 0.0524 1.0000 Uiso
H271 H 0.3064 0.3999 -0.0630 0.0479 1.0000 Uiso
H281 H 0.2267 0.4384 0.0231 0.0525 1.0000 Uiso
H291 H 0.3607 0.4574 0.1176 0.0512 1.0000 Uiso
H331 H 0.6860 0.3806 -0.2220 0.0492 1.0000 Uiso
H351 H 0.6268 0.2912 -0.1093 0.0558 1.0000 Uiso
H371 H 0.6248 0.4345 -0.1826 0.0544 1.0000 Uiso
H372 H 0.6301 0.4392 -0.0976 0.0544 1.0000 Uiso
H373 H 0.4935 0.4347 -0.1392 0.0544 1.0000 Uiso
H381 H 0.7321 0.2870 -0.2163 0.0717 1.0000 Uiso
H382 H 0.8200 0.3208 -0.2337 0.0717 1.0000 Uiso
H383 H 0.6837 0.3153 -0.2751 0.0717 1.0000 Uiso
H391 H 0.5159 0.2918 -0.0048 0.0664 1.0000 Uiso
H392 H 0.5363 0.3266 0.0433 0.0664 1.0000 Uiso
H393 H 0.4044 0.3213 -0.0024 0.0664 1.0000 Uiso
H421 H 0.7112 0.4178 0.3085 0.0566 1.0000 Uiso
H441 H 0.7952 0.5047 0.1939 0.0563 1.0000 Uiso
H461 H 0.5661 0.3760 0.2678 0.0650 1.0000 Uiso
H462 H 0.4504 0.3918 0.2186 0.0650 1.0000 Uiso
H463 H 0.5648 0.3699 0.1832 0.0650 1.0000 Uiso
H471 H 0.8927 0.4985 0.3043 0.0873 1.0000 Uiso
H472 H 0.8043 0.4793 0.3617 0.0873 1.0000 Uiso
H473 H 0.9225 0.4583 0.3278 0.0873 1.0000 Uiso
H481 H 0.7048 0.5148 0.0837 0.0615 1.0000 Uiso
H482 H 0.5600 0.5003 0.0724 0.0615 1.0000 Uiso
H483 H 0.6780 0.4798 0.0371 0.0615 1.0000 Uiso
H511 H -0.1531 0.4444 0.5102 0.0510 1.0000 Uiso
H521 H -0.2386 0.4319 0.6215 0.0577 1.0000 Uiso
H531 H -0.1240 0.3960 0.7022 0.0519 1.0000 Uiso
H571 H 0.2676 0.4766 0.3812 0.0554 1.0000 Uiso
H591 H 0.0892 0.3908 0.2964 0.0553 1.0000 Uiso
H611 H 0.2404 0.4931 0.4982 0.0573 1.0000 Uiso
H612 H 0.0986 0.4853 0.5268 0.0573 1.0000 Uiso
H613 H 0.2180 0.4607 0.5520 0.0573 1.0000 Uiso
H621 H 0.2210 0.4237 0.2248 0.0795 1.0000 Uiso
H622 H 0.2210 0.4654 0.2422 0.0795 1.0000 Uiso
H623 H 0.3425 0.4413 0.2663 0.0795 1.0000 Uiso
H631 H -0.0476 0.3568 0.3597 0.0653 1.0000 Uiso
H632 H -0.1291 0.3782 0.4170 0.0653 1.0000 Uiso
H633 H -0.0113 0.3534 0.4431 0.0653 1.0000 Uiso
H661 H 0.1304 0.2807 0.7358 0.0475 1.0000 Uiso
H681 H 0.2985 0.3668 0.8257 0.0458 1.0000 Uiso
H701 H -0.0085 0.2848 0.6394 0.0582 1.0000 Uiso
H702 H -0.0965 0.3198 0.6389 0.0582 1.0000 Uiso
H703 H 0.0213 0.3166 0.5855 0.0582 1.0000 Uiso
H711 H 0.2611 0.2730 0.8360 0.0570 1.0000 Uiso
H712 H 0.2541 0.3050 0.8919 0.0570 1.0000 Uiso
H713 H 0.3784 0.3006 0.8436 0.0570 1.0000 Uiso
H721 H 0.2525 0.4229 0.7862 0.0567 1.0000 Uiso
H722 H 0.1071 0.4279 0.7560 0.0567 1.0000 Uiso
H723 H 0.2242 0.4264 0.7020 0.0567 1.0000 Uiso
H751 H 0.7138 0.3625 0.4962 0.0446 1.0000 Uiso
H761 H 0.7152 0.3124 0.4217 0.0468 1.0000 Uiso
H771 H 0.5204 0.2863 0.3847 0.0476 1.0000 Uiso
H811 H 0.5346 0.4814 0.5539 0.0474 1.0000 Uiso
H831 H 0.4741 0.4147 0.7174 0.0461 1.0000 Uiso
H851 H 0.5653 0.4614 0.4409 0.0554 1.0000 Uiso
H852 H 0.6359 0.4237 0.4362 0.0554 1.0000 Uiso
H853 H 0.4835 0.4267 0.4195 0.0554 1.0000 Uiso
H861 H 0.5140 0.5048 0.6666 0.0630 1.0000 Uiso
H862 H 0.5708 0.4798 0.7292 0.0630 1.0000 Uiso
H863 H 0.4175 0.4833 0.7161 0.0630 1.0000 Uiso
H871 H 0.4589 0.3550 0.7025 0.0546 1.0000 Uiso
H872 H 0.5522 0.3395 0.6432 0.0546 1.0000 Uiso
H873 H 0.3995 0.3422 0.6269 0.0546 1.0000 Uiso
H901 H 0.0566 0.2513 0.4700 0.0494 1.0000 Uiso
H921 H 0.0844 0.2963 0.2759 0.0470 1.0000 Uiso
H941 H 0.2116 0.2591 0.5570 0.0574 1.0000 Uiso
H942 H 0.2824 0.2969 0.5582 0.0574 1.0000 Uiso
H943 H 0.3551 0.2628 0.5278 0.0574 1.0000 Uiso
H951 H -0.0907 0.2607 0.2967 0.0662 1.0000 Uiso
H952 H -0.1394 0.2614 0.3771 0.0662 1.0000 Uiso
H953 H -0.0586 0.2282 0.3494 0.0662 1.0000 Uiso
H961 H 0.2494 0.3329 0.2483 0.0515 1.0000 Uiso
H962 H 0.3051 0.3564 0.3134 0.0515 1.0000 Uiso
H963 H 0.3861 0.3232 0.2857 0.0515 1.0000 Uiso

loop_
_atom_site_aniso_label
_atom_site_aniso_U_11
_atom_site_aniso_U_22
_atom_site_aniso_U_33
_atom_site_aniso_U_23
_atom_site_aniso_U_13
_atom_site_aniso_U_12
Mn1 0.0325(3) 0.0394(3) 0.0397(3) 0.0029(2) 0.0021(2) 0.0069(2)
C1 0.0327(18) 0.0316(18) 0.0289(19) -0.0016(13) 0.0030(14) 0.0016(13)
C2 0.0350(19) 0.0355(18) 0.0283(19) -0.0043(14) 0.0013(15) -0.0015(15)
C3 0.0303(19) 0.036(2) 0.053(2) 0.0015(16) 0.0023(17) 0.0003(14)
C4 0.036(2) 0.041(2) 0.054(3) 0.0004(17) -0.0017(18) 0.0075(16)
C5 0.043(2) 0.0311(18) 0.037(2) 0.0037(14) -0.0047(16) 0.0020(15)
C6 0.0358(19) 0.0357(18) 0.0235(18) -0.0045(14) 0.0000(14) -0.0007(14)
C7 0.0253(18) 0.0344(19) 0.047(2) 0.0050(16) 0.0041(16) -0.0018(14)
C8 0.031(2) 0.047(2) 0.047(3) 0.0043(17) 0.0047(17) -0.0064(16)
C9 0.049(2) 0.062(3) 0.048(3) 0.019(2) -0.0054(19) -0.015(2)
C10 0.040(2) 0.044(2) 0.081(4) 0.025(2) -0.009(2) -0.0113(18)
C11 0.035(2) 0.033(2) 0.078(3) 0.0100(19) -0.004(2) -0.0021(16)
C12 0.033(2) 0.0323(19) 0.061(3) 0.0027(17) 0.0024(18) -0.0031(14)
C13 0.045(2) 0.065(3) 0.039(2) -0.0033(19) 0.0062(18) 0.002(2)
C14 0.075(3) 0.057(3) 0.107(5) 0.037(3) -0.027(3) -0.012(3)
C15 0.053(3) 0.044(2) 0.057(3) -0.0120(19) 0.005(2) -0.0061(18)
C16 0.0311(18) 0.0309(17) 0.0317(19) 0.0047(14) 0.0012(14) 0.0007(13)
C17 0.040(2) 0.0350(19) 0.034(2) 0.0012(15) -0.0009(16) 0.0035(15)
C18 0.044(2) 0.046(2) 0.030(2) 0.0034(16) 0.0081(16) 0.0034(17)
C19 0.041(2) 0.044(2) 0.039(2) 0.0089(16) 0.0045(17) -0.0009(16)
C20 0.040(2) 0.0355(19) 0.039(2) 0.0014(15) -0.0006(16) -0.0031(15)
C21 0.041(2) 0.0328(18) 0.034(2) 0.0018(14) 0.0010(16) 0.0024(15)
C22 0.046(2) 0.054(2) 0.034(2) -0.0130(17) 0.0031(17) 0.0018(18)
C23 0.055(3) 0.060(3) 0.059(3) 0.010(2) 0.015(2) -0.013(2)
C24 0.046(2) 0.044(2) 0.041(2) -0.0069(17) 0.0024(17) -0.0061(17)
C25 0.0334(19) 0.0320(18) 0.038(2) 0.0024(15) 0.0067(15) 0.0012(14)
C26 0.0323(19) 0.0384(19) 0.032(2) 0.0043(15) 0.0024(15) -0.0007(14)
C27 0.034(2) 0.045(2) 0.041(2) 0.0056(16) -0.0041(16) 0.0003(16)
C28 0.035(2) 0.053(2) 0.043(2) 0.0137(18) 0.0054(18) 0.0062(17)
C29 0.045(2) 0.041(2) 0.043(2) 0.0089(17) 0.0156(18) 0.0110(16)
C30 0.0338(19) 0.0363(19) 0.032(2) 0.0087(14) 0.0045(15) 0.0027(14)
C31 0.0296(18) 0.0402(19) 0.036(2) -0.0023(16) -0.0078(14) 0.0028(15)
C32 0.033(2) 0.0383(19) 0.042(2) 0.0005(16) -0.0053(16) -0.0003(15)
C33 0.035(2) 0.052(2) 0.037(2) -0.0084(16) -0.0028(16) 0.0040(16)
C34 0.039(2) 0.054(3) 0.050(3) -0.0167(19) -0.0090(19) 0.0075(18)
C35 0.043(2) 0.039(2) 0.057(3) -0.0092(18) -0.0116(19) 0.0113(17)
C36 0.036(2) 0.043(2) 0.052(3) 0.0006(18) -0.0080(18) 0.0013(16)
C37 0.046(2) 0.052(2) 0.038(2) 0.0040(17) 0.0010(18) -0.0012(18)
C38 0.056(3) 0.067(3) 0.056(3) -0.018(2) -0.015(2) 0.020(2)
C39 0.059(3) 0.045(2) 0.062(3) 0.008(2) -0.004(2) -0.002(2)
C40 0.041(2) 0.038(2) 0.035(2) -0.0009(15) 0.0095(16) 0.0092(15)
C41 0.051(2) 0.046(2) 0.035(2) 0.0054(16) 0.0086(18) 0.0127(17)
C42 0.054(2) 0.057(3) 0.030(2) 0.0030(17) -0.0016(18) 0.020(2)
C43 0.055(3) 0.058(3) 0.040(2) -0.0182(19) 0.0012(19) 0.017(2)
C44 0.050(2) 0.040(2) 0.051(3) -0.0083(18) 0.0055(19) 0.0041(17)
C45 0.047(2) 0.038(2) 0.036(2) -0.0018(15) 0.0036(17) 0.0094(16)
C46 0.054(3) 0.055(2) 0.053(3) 0.023(2) 0.006(2) 0.0025(19)
C47 0.087(4) 0.073(3) 0.059(3) -0.022(2) -0.012(3) 0.016(3)
C48 0.062(3) 0.043(2) 0.048(3) 0.0080(18) 0.002(2) -0.0004(19)
Mn2 0.0337(3) 0.0399(3) 0.0394(3) -0.0021(2) 0.0078(2) 0.0056(2)
C49 0.0333(19) 0.0347(19) 0.034(2) -0.0051(15) -0.0004(15) -0.0006(14)
C50 0.0339(19) 0.040(2) 0.034(2) -0.0053(15) 0.0016(15) 0.0008(15)
C51 0.035(2) 0.046(2) 0.046(2) 0.0018(17) -0.0013(17) 0.0095(16)
C52 0.038(2) 0.058(3) 0.048(3) -0.0014(19) 0.0109(19) 0.0125(18)
C53 0.035(2) 0.053(2) 0.042(2) -0.0046(17) 0.0109(17) 0.0041(17)
C54 0.035(2) 0.0375(19) 0.037(2) -0.0058(15) 0.0027(16) -0.0006(15)
C55 0.0337(19) 0.0379(19) 0.029(2) 0.0017(14) -0.0007(15) 0.0047(15)
C56 0.0339(19) 0.042(2) 0.039(2) -0.0020(16) -0.0017(16) 0.0019(15)
C57 0.044(2) 0.049(2) 0.046(2) 0.0104(18) 0.0027(18) -0.0058(17)
C58 0.045(2) 0.062(3) 0.037(2) 0.0046(19) 0.0048(18) 0.0082(19)
C59 0.045(2) 0.058(3) 0.036(2) -0.0098(18) -0.0011(18) 0.0045(18)
C60 0.039(2) 0.045(2) 0.036(2) -0.0024(16) -0.0028(16) 0.0046(16)
C61 0.046(2) 0.051(2) 0.046(2) -0.0058(18) -0.0008(19) -0.0078(18)
C62 0.066(3) 0.084(3) 0.049(3) 0.011(2) 0.013(2) -0.002(3)
C63 0.057(3) 0.056(3) 0.050(3) -0.017(2) 0.007(2) -0.010(2)
C64 0.0299(19) 0.043(2) 0.033(2) 0.0023(15) 0.0061(15) 0.0023(14)
C65 0.038(2) 0.039(2) 0.034(2) -0.0010(15) 0.0082(16) 0.0016(15)
C66 0.040(2) 0.041(2) 0.037(2) 0.0000(16) 0.0072(17) 0.0048(16)
C67 0.0314(19) 0.052(2) 0.033(2) 0.0008(16) 0.0084(16) 0.0012(16)
C68 0.0318(19) 0.048(2) 0.035(2) -0.0074(16) 0.0041(16) -0.0072(16)
C69 0.0349(19) 0.047(2) 0.033(2) -0.0043(16) 0.0081(15) -0.0075(16)
C70 0.051(2) 0.049(2) 0.045(3) -0.0074(18) -0.0089(19) -0.0005(18)
C71 0.044(2) 0.058(3) 0.041(2) 0.0036(18) 0.0033(18) 0.0091(18)
C72 0.046(2) 0.043(2) 0.053(3) -0.0065(18) 0.0045(19) -0.0081(17)
C73 0.0335(19) 0.0335(18) 0.0305(19) 0.0020(14) 0.0039(15) 0.0015(14)
C74 0.0341(19) 0.0321(18) 0.0292(19) 0.0044(13) 0.0036(15) 0.0018(13)
C75 0.0308(19) 0.0393(19) 0.041(2) 0.0005(16) 0.0027(16) -0.0003(15)
C76 0.033(2) 0.044(2) 0.040(2) 0.0032(16) 0.0101(16) 0.0090(16)
C77 0.045(2) 0.037(2) 0.037(2) -0.0012(15) 0.0117(17) 0.0008(16)
C78 0.037(2) 0.0341(18) 0.032(2) 0.0050(14) 0.0046(15) 0.0037(14)
C79 0.0276(18) 0.0333(18) 0.039(2) 0.0005(14) -0.0002(15) 0.0042(14)
C80 0.0279(18) 0.041(2) 0.038(2) 0.0007(15) -0.0002(15) 0.0049(14)
C81 0.038(2) 0.039(2) 0.042(2) 0.0051(16) 0.0013(16) 0.0066(15)
C82 0.0310(19) 0.043(2) 0.046(2) -0.0048(17) 0.0004(16) 0.0086(15)
C83 0.036(2) 0.044(2) 0.034(2) -0.0007(16) 0.0043(16) 0.0027(16)
C84 0.0288(19) 0.042(2) 0.034(2) 0.0031(15) 0.0022(15) 0.0001(15)
C85 0.056(2) 0.044(2) 0.038(2) -0.0019(17) 0.0042(19) 0.0012(18)
C86 0.068(3) 0.039(2) 0.050(3) -0.0059(17) 0.011(2) 0.0081(19)
C87 0.061(3) 0.044(2) 0.031(2) 0.0012(16) 0.0011(18) -0.0034(18)
C88 0.0351(19) 0.0324(18) 0.032(2) -0.0050(14) 0.0082(15) 0.0025(14)
C89 0.046(2) 0.039(2) 0.034(2) -0.0049(15) 0.0069(17) 0.0006(16)
C90 0.039(2) 0.041(2) 0.044(2) -0.0027(16) 0.0115(17) -0.0057(16)
C91 0.042(2) 0.041(2) 0.045(2) -0.0064(17) 0.0020(18) -0.0002(16)
C92 0.045(2) 0.039(2) 0.034(2) -0.0036(15) -0.0032(16) 0.0016(16)
C93 0.039(2) 0.0331(18) 0.034(2) -0.0047(14) 0.0052(16) 0.0015(15)
C94 0.053(2) 0.047(2) 0.044(2) 0.0060(17) 0.0089(19) -0.0036(18)
C95 0.051(3) 0.060(3) 0.055(3) -0.009(2) 0.001(2) -0.013(2)
C96 0.043(2) 0.046(2) 0.040(2) 0.0053(17) -0.0008(17) 0.0000(17)

loop_
_atom_type_symbol
_atom_type_scat_dispersion_real
_atom_type_scat_dispersion_imag
_atom_type_scat_Cromer_Mann_a1
_atom_type_scat_Cromer_Mann_b1
_atom_type_scat_Cromer_Mann_a2
_atom_type_scat_Cromer_Mann_b2
_atom_type_scat_Cromer_Mann_a3
_atom_type_scat_Cromer_Mann_b3
_atom_type_scat_Cromer_Mann_a4
_atom_type_scat_Cromer_Mann_b4
_atom_type_scat_Cromer_Mann_c
_atom_type_scat_source
'C ' 0.0033 0.0016 2.3100 20.8439 1.0200 10.2075 1.5886 0.5687 0.8650 51.6512 0.2156 International_Tables_Vol_IV_Table_2.2B
'H ' 0.0000 0.0000 0.4930 10.5109 0.3229 26.1257 0.1402 3.1424 0.0408 57.7998 0.0030 International_Tables_Vol_IV_Table_2.2B
'Mn ' 0.3368 0.7283 11.2819 5.3409 7.3573 0.3432 3.0193 17.8674 2.2441 83.7543 1.0896 International_Tables_Vol_IV_Table_2.2B

loop_
_geom_angle_atom_site_label_1
_geom_angle_atom_site_label_2
_geom_angle_atom_site_label_3
_geom_angle
_geom_angle_publ_flag
C1 Mn1 C25 166.41(13) yes
Mn1 C1 C2 108.1(2) yes
Mn1 C1 C6 134.9(3) yes
C2 C1 C6 116.8(3) yes
C1 C2 C3 122.2(3) yes
C1 C2 C7 115.0(3) yes
C3 C2 C7 122.7(3) yes
C2 C3 C4 119.4(3) yes
C2 C3 H31 120.278 no
C4 C3 H31 120.278 no
C3 C4 C5 120.1(3) yes
C3 C4 H41 119.949 no
C5 C4 H41 119.949 no
C4 C5 C6 120.7(3) yes
C4 C5 H51 119.666 no
C6 C5 H51 119.666 no
C1 C6 C5 120.7(3) yes
C1 C6 C16 118.8(3) yes
C5 C6 C16 120.6(3) yes
C2 C7 C8 119.8(3) yes
C2 C7 C12 119.3(3) yes
C8 C7 C12 120.6(3) yes
C7 C8 C9 118.5(4) yes
C7 C8 C13 120.6(3) yes
C9 C8 C13 120.9(4) yes
C8 C9 C10 122.2(4) yes
C8 C9 H91 118.905 no
C10 C9 H91 118.905 no
C9 C10 C11 118.4(4) yes
C9 C10 C14 120.0(5) yes
C11 C10 C14 121.6(5) yes
C10 C11 C12 122.0(4) yes
C10 C11 H111 119.011 no
C12 C11 H111 119.011 no
C7 C12 C11 118.2(4) yes
C7 C12 C15 120.8(3) yes
C11 C12 C15 120.9(4) yes
C8 C13 H131 109.467 no
C8 C13 H132 109.466 no
H131 C13 H132 109.475 no
C8 C13 H133 109.467 no
H131 C13 H133 109.476 no
H132 C13 H133 109.476 no
C10 C14 H141 109.467 no
C10 C14 H142 109.467 no
H141 C14 H142 109.476 no
C10 C14 H143 109.466 no
H141 C14 H143 109.475 no
H142 C14 H143 109.476 no
C12 C15 H151 109.467 no
C12 C15 H152 109.467 no
H151 C15 H152 109.475 no
C12 C15 H153 109.467 no
H151 C15 H153 109.476 no
H152 C15 H153 109.476 no
C6 C16 C17 119.4(3) yes
C6 C16 C21 121.0(3) yes
C17 C16 C21 119.6(3) yes
C16 C17 C18 119.5(3) yes
C16 C17 C22 121.1(3) yes
C18 C17 C22 119.4(3) yes
C17 C18 C19 121.4(3) yes
C17 C18 H181 119.303 no
C19 C18 H181 119.303 no
C18 C19 C20 118.4(3) yes
C18 C19 C23 121.1(4) yes
C20 C19 C23 120.5(4) yes
C19 C20 C21 121.4(3) yes
C19 C20 H201 119.277 no
C21 C20 H201 119.277 no
C16 C21 C20 119.7(3) yes
C16 C21 C24 120.6(3) yes
C20 C21 C24 119.7(3) yes
C17 C22 H221 109.467 no
C17 C22 H222 109.467 no
H221 C22 H222 109.476 no
C17 C22 H223 109.467 no
H221 C22 H223 109.476 no
H222 C22 H223 109.476 no
C19 C23 H231 109.467 no
C19 C23 H232 109.467 no
H231 C23 H232 109.476 no
C19 C23 H233 109.467 no
H231 C23 H233 109.476 no
H232 C23 H233 109.476 no
C21 C24 H241 109.467 no
C21 C24 H242 109.466 no
H241 C24 H242 109.476 no
C21 C24 H243 109.467 no
H241 C24 H243 109.476 no
H242 C24 H243 109.476 no
Mn1 C25 C26 112.2(2) yes
Mn1 C25 C30 130.8(3) yes
C26 C25 C30 116.9(3) yes
C25 C26 C27 121.6(3) yes
C25 C26 C31 116.5(3) yes
C27 C26 C31 121.8(3) yes
C26 C27 C28 119.7(3) yes
C26 C27 H271 120.139 no
C28 C27 H271 120.139 no
C27 C28 C29 120.1(3) yes
C27 C28 H281 119.927 no
C29 C28 H281 119.927 no
C28 C29 C30 120.7(3) yes
C28 C29 H291 119.655 no
C30 C29 H291 119.655 no
C25 C30 C29 120.9(3) yes
C25 C30 C40 118.6(3) yes
C29 C30 C40 120.5(3) yes
C26 C31 C32 119.0(3) yes
C26 C31 C36 121.7(3) yes
C32 C31 C36 119.2(3) yes
C31 C32 C33 119.8(3) yes
C31 C32 C37 120.5(3) yes
C33 C32 C37 119.7(4) yes
C32 C33 C34 121.4(4) yes
C32 C33 H331 119.277 no
C34 C33 H331 119.277 no
C33 C34 C35 118.8(4) yes
C33 C34 C38 119.7(4) yes
C35 C34 C38 121.5(4) yes
C34 C35 C36 121.8(4) yes
C34 C35 H351 119.097 no
C36 C35 H351 119.097 no
C31 C36 C35 119.0(4) yes
C31 C36 C39 120.4(4) yes
C35 C36 C39 120.5(4) yes
C32 C37 H371 109.467 no
C32 C37 H372 109.466 no
H371 C37 H372 109.476 no
C32 C37 H373 109.466 no
H371 C37 H373 109.476 no
H372 C37 H373 109.476 no
C34 C38 H381 109.467 no
C34 C38 H382 109.466 no
H381 C38 H382 109.476 no
C34 C38 H383 109.467 no
H381 C38 H383 109.476 no
H382 C38 H383 109.476 no
C36 C39 H391 109.467 no
C36 C39 H392 109.466 no
H391 C39 H392 109.476 no
C36 C39 H393 109.466 no
H391 C39 H393 109.476 no
H392 C39 H393 109.476 no
C30 C40 C41 120.8(3) yes
C30 C40 C45 119.4(3) yes
C41 C40 C45 119.8(4) yes
C40 C41 C42 118.9(4) yes
C40 C41 C46 120.2(4) yes
C42 C41 C46 120.9(3) yes
C41 C42 C43 122.7(4) yes
C41 C42 H421 118.628 no
C43 C42 H421 118.628 no
C42 C43 C44 117.6(4) yes
C42 C43 C47 122.0(4) yes
C44 C43 C47 120.4(4) yes
C43 C44 C45 121.9(4) yes
C43 C44 H441 119.036 no
C45 C44 H441 119.036 no
C40 C45 C44 119.0(3) yes
C40 C45 C48 121.1(3) yes
C44 C45 C48 119.9(4) yes
C41 C46 H461 109.466 no
C41 C46 H462 109.466 no
H461 C46 H462 109.475 no
C41 C46 H463 109.467 no
H461 C46 H463 109.476 no
H462 C46 H463 109.476 no
C43 C47 H471 109.467 no
C43 C47 H472 109.467 no
H471 C47 H472 109.475 no
C43 C47 H473 109.467 no
H471 C47 H473 109.476 no
H472 C47 H473 109.476 no
C45 C48 H481 109.467 no
C45 C48 H482 109.466 no
H481 C48 H482 109.475 no
C45 C48 H483 109.467 no
H481 C48 H483 109.476 no
H482 C48 H483 109.476 no
C49 Mn2 C73 173.00(13) yes
Mn2 C49 C50 109.3(2) yes
Mn2 C49 C54 133.5(3) yes
C50 C49 C54 117.1(3) yes
C49 C50 C51 121.5(3) yes
C49 C50 C55 116.4(3) yes
C51 C50 C55 122.1(3) yes
C50 C51 C52 119.7(3) yes
C50 C51 H511 120.129 no
C52 C51 H511 120.129 no
C51 C52 C53 119.8(3) yes
C51 C52 H521 120.097 no
C53 C52 H521 120.097 no
C52 C53 C54 121.2(4) yes
C52 C53 H531 119.410 no
C54 C53 H531 119.410 no
C49 C54 C53 120.7(3) yes
C49 C54 C64 119.9(3) yes
C53 C54 C64 119.4(3) yes
C50 C55 C56 120.5(3) yes
C50 C55 C60 120.3(3) yes
C56 C55 C60 119.2(3) yes
C55 C56 C57 119.4(3) yes
C55 C56 C61 119.7(3) yes
C57 C56 C61 120.9(3) yes
C56 C57 C58 121.9(4) yes
C56 C57 H571 119.036 no
C58 C57 H571 119.036 no
C57 C58 C59 117.9(4) yes
C57 C58 C62 120.7(4) yes
C59 C58 C62 121.4(4) yes
C58 C59 C60 122.4(4) yes
C58 C59 H591 118.775 no
C60 C59 H591 118.776 no
C55 C60 C59 119.0(4) yes
C55 C60 C63 120.7(3) yes
C59 C60 C63 120.3(3) yes
C56 C61 H611 109.467 no
C56 C61 H612 109.467 no
H611 C61 H612 109.476 no
C56 C61 H613 109.466 no
H611 C61 H613 109.476 no
H612 C61 H613 109.476 no
C58 C62 H621 109.467 no
C58 C62 H622 109.466 no
H621 C62 H622 109.475 no
C58 C62 H623 109.467 no
H621 C62 H623 109.476 no
H622 C62 H623 109.475 no
C60 C63 H631 109.467 no
C60 C63 H632 109.467 no
H631 C63 H632 109.475 no
C60 C63 H633 109.467 no
H631 C63 H633 109.476 no
H632 C63 H633 109.476 no
C54 C64 C65 120.2(3) yes
C54 C64 C69 120.0(3) yes
C65 C64 C69 119.7(3) yes
C64 C65 C66 118.9(3) yes
C64 C65 C70 120.4(3) yes
C66 C65 C70 120.7(3) yes
C65 C66 C67 122.5(3) yes
C65 C66 H661 118.754 no
C67 C66 H661 118.754 no
C66 C67 C68 117.8(3) yes
C66 C67 C71 121.4(3) yes
C68 C67 C71 120.7(3) yes
C67 C68 C69 121.9(3) yes
C67 C68 H681 119.064 no
C69 C68 H681 119.064 no
C64 C69 C68 119.2(3) yes
C64 C69 C72 120.5(3) yes
C68 C69 C72 120.3(3) yes
C65 C70 H701 109.467 no
C65 C70 H702 109.467 no
H701 C70 H702 109.476 no
C65 C70 H703 109.467 no
H701 C70 H703 109.476 no
H702 C70 H703 109.476 no
C67 C71 H711 109.467 no
C67 C71 H712 109.467 no
H711 C71 H712 109.476 no
C67 C71 H713 109.466 no
H711 C71 H713 109.476 no
H712 C71 H713 109.476 no
C69 C72 H721 109.467 no
C69 C72 H722 109.467 no
H721 C72 H722 109.476 no
C69 C72 H723 109.467 no
H721 C72 H723 109.475 no
H722 C72 H723 109.476 no
Mn2 C73 C74 113.7(2) yes
Mn2 C73 C78 128.6(3) yes
C74 C73 C78 117.6(3) yes
C73 C74 C75 121.6(3) yes
C73 C74 C79 118.0(3) yes
C75 C74 C79 120.3(3) yes
C74 C75 C76 119.6(3) yes
C74 C75 H751 120.203 no
C76 C75 H751 120.204 no
C75 C76 C77 119.6(3) yes
C75 C76 H761 120.197 no
C77 C76 H761 120.197 no
C76 C77 C78 121.2(3) yes
C76 C77 H771 119.398 no
C78 C77 H771 119.398 no
C73 C78 C77 120.4(3) yes
C73 C78 C88 119.7(3) yes
C77 C78 C88 119.9(3) yes
C74 C79 C80 119.7(3) yes
C74 C79 C84 120.1(3) yes
C80 C79 C84 120.1(3) yes
C79 C80 C81 118.3(3) yes
C79 C80 C85 121.3(3) yes
C81 C80 C85 120.4(3) yes
C80 C81 C82 122.3(3) yes
C80 C81 H811 118.870 no
C82 C81 H811 118.870 no
C81 C82 C83 118.2(3) yes
C81 C82 C86 121.5(3) yes
C83 C82 C86 120.4(4) yes
C82 C83 C84 122.1(3) yes
C82 C83 H831 118.939 no
C84 C83 H831 118.939 no
C79 C84 C83 119.0(3) yes
C79 C84 C87 121.1(3) yes
C83 C84 C87 119.9(3) yes
C80 C85 H851 109.467 no
C80 C85 H852 109.466 no
H851 C85 H852 109.475 no
C80 C85 H853 109.467 no
H851 C85 H853 109.476 no
H852 C85 H853 109.476 no
C82 C86 H861 109.467 no
C82 C86 H862 109.466 no
H861 C86 H862 109.476 no
C82 C86 H863 109.466 no
H861 C86 H863 109.476 no
H862 C86 H863 109.476 no
C84 C87 H871 109.467 no
C84 C87 H872 109.467 no
H871 C87 H872 109.475 no
C84 C87 H873 109.467 no
H871 C87 H873 109.476 no
H872 C87 H873 109.476 no
C78 C88 C89 119.1(3) yes
C78 C88 C93 121.3(3) yes
C89 C88 C93 119.6(3) yes
C88 C89 C90 118.9(3) yes
C88 C89 C94 121.2(3) yes
C90 C89 C94 119.9(3) yes
C89 C90 C91 121.8(3) yes
C89 C90 H901 119.114 no
C91 C90 H901 119.114 no
C90 C91 C92 118.2(3) yes
C90 C91 C95 120.8(4) yes
C92 C91 C95 121.0(4) yes
C91 C92 C93 121.8(3) yes
C91 C92 H921 119.105 no
C93 C92 H921 119.105 no
C88 C93 C92 119.8(3) yes
C88 C93 C96 120.8(3) yes
C92 C93 C96 119.4(3) yes
C89 C94 H941 109.467 no
C89 C94 H942 109.467 no
H941 C94 H942 109.476 no
C89 C94 H943 109.467 no
H941 C94 H943 109.476 no
H942 C94 H943 109.476 no
C91 C95 H951 109.467 no
C91 C95 H952 109.467 no
H951 C95 H952 109.476 no
C91 C95 H953 109.467 no
H951 C95 H953 109.476 no
H952 C95 H953 109.476 no
C93 C96 H961 109.467 no
C93 C96 H962 109.467 no
H961 C96 H962 109.476 no
C93 C96 H963 109.467 no
H961 C96 H963 109.476 no
H962 C96 H963 109.476 no

loop_
_geom_bond_atom_site_label_1
_geom_bond_atom_site_label_2
_geom_bond_distance
_geom_bond_publ_flag
Mn1 C1 2.098(3) yes
Mn1 C25 2.093(3) yes
C1 C2 1.410(5) yes
C1 C6 1.410(5) yes
C2 C3 1.394(5) yes
C2 C7 1.499(5) yes
C3 C4 1.384(5) yes
C3 H31 1.000 no
C4 C5 1.381(5) yes
C4 H41 1.000 no
C5 C6 1.403(5) yes
C5 H51 1.000 no
C6 C16 1.502(5) yes
C7 C8 1.397(6) yes
C7 C12 1.419(5) yes
C8 C9 1.393(6) yes
C8 C13 1.496(6) yes
C9 C10 1.388(7) yes
C9 H91 1.000 no
C10 C11 1.386(6) yes
C10 C14 1.518(6) yes
C11 C12 1.394(5) yes
C11 H111 1.000 no
C12 C15 1.505(6) yes
C13 H131 1.000 no
C13 H132 1.000 no
C13 H133 1.000 no
C14 H141 1.000 no
C14 H142 1.000 no
C14 H143 1.000 no
C15 H151 1.000 no
C15 H152 1.000 no
C15 H153 1.000 no
C16 C17 1.402(5) yes
C16 C21 1.398(5) yes
C17 C18 1.399(5) yes
C17 C22 1.509(5) yes
C18 C19 1.389(5) yes
C18 H181 1.000 no
C19 C20 1.391(5) yes
C19 C23 1.508(5) yes
C20 C21 1.394(5) yes
C20 H201 1.000 no
C21 C24 1.511(5) yes
C22 H221 1.000 no
C22 H222 1.000 no
C22 H223 1.000 no
C23 H231 1.000 no
C23 H232 1.000 no
C23 H233 1.000 no
C24 H241 1.000 no
C24 H242 1.000 no
C24 H243 1.000 no
C25 C26 1.418(5) yes
C25 C30 1.408(5) yes
C26 C27 1.402(5) yes
C26 C31 1.495(5) yes
C27 C28 1.382(6) yes
C27 H271 1.000 no
C28 C29 1.381(6) yes
C28 H281 1.000 no
C29 C30 1.401(5) yes
C29 H291 1.000 no
C30 C40 1.501(5) yes
C31 C32 1.408(5) yes
C31 C36 1.412(5) yes
C32 C33 1.388(5) yes
C32 C37 1.507(5) yes
C33 C34 1.389(6) yes
C33 H331 1.000 no
C34 C35 1.376(6) yes
C34 C38 1.526(6) yes
C35 C36 1.402(6) yes
C35 H351 1.000 no
C36 C39 1.512(6) yes
C37 H371 1.000 no
C37 H372 1.000 no
C37 H373 1.000 no
C38 H381 1.000 no
C38 H382 1.000 no
C38 H383 1.000 no
C39 H391 1.000 no
C39 H392 1.000 no
C39 H393 1.000 no
C40 C41 1.402(5) yes
C40 C45 1.401(5) yes
C41 C42 1.387(6) yes
C41 C46 1.518(6) yes
C42 C43 1.378(6) yes
C42 H421 1.000 no
C43 C44 1.392(6) yes
C43 C47 1.516(6) yes
C44 C45 1.395(6) yes
C44 H441 1.000 no
C45 C48 1.514(5) yes
C46 H461 1.000 no
C46 H462 1.000 no
C46 H463 1.000 no
C47 H471 1.000 no
C47 H472 1.000 no
C47 H473 1.000 no
C48 H481 1.000 no
C48 H482 1.000 no
C48 H483 1.000 no
Mn2 C49 2.092(3) yes
Mn2 C73 2.096(3) yes
C49 C50 1.406(5) yes
C49 C54 1.414(5) yes
C50 C51 1.404(5) yes
C50 C55 1.493(5) yes
C51 C52 1.380(6) yes
C51 H511 1.000 no
C52 C53 1.379(6) yes
C52 H521 1.000 no
C53 C54 1.388(5) yes
C53 H531 1.000 no
C54 C64 1.499(5) yes
C55 C56 1.407(5) yes
C55 C60 1.408(5) yes
C56 C57 1.392(5) yes
C56 C61 1.519(5) yes
C57 C58 1.387(6) yes
C57 H571 1.000 no
C58 C59 1.382(6) yes
C58 C62 1.513(6) yes
C59 C60 1.391(6) yes
C59 H591 1.000 no
C60 C63 1.506(6) yes
C61 H611 1.000 no
C61 H612 1.000 no
C61 H613 1.000 no
C62 H621 1.000 no
C62 H622 1.000 no
C62 H623 1.000 no
C63 H631 1.000 no
C63 H632 1.000 no
C63 H633 1.000 no
C64 C65 1.404(5) yes
C64 C69 1.403(5) yes
C65 C66 1.388(5) yes
C65 C70 1.506(5) yes
C66 C67 1.384(5) yes
C66 H661 1.000 no
C67 C68 1.388(5) yes
C67 C71 1.508(5) yes
C68 C69 1.393(5) yes
C68 H681 1.000 no
C69 C72 1.516(5) yes
C70 H701 1.000 no
C70 H702 1.000 no
C70 H703 1.000 no
C71 H711 1.000 no
C71 H712 1.000 no
C71 H713 1.000 no
C72 H721 1.000 no
C72 H722 1.000 no
C72 H723 1.000 no
C73 C74 1.402(5) yes
C73 C78 1.407(5) yes
C74 C75 1.399(5) yes
C74 C79 1.496(5) yes
C75 C76 1.389(5) yes
C75 H751 1.000 no
C76 C77 1.380(5) yes
C76 H761 1.000 no
C77 C78 1.392(5) yes
C77 H771 1.000 no
C78 C88 1.500(5) yes
C79 C80 1.415(5) yes
C79 C84 1.396(5) yes
C80 C81 1.396(5) yes
C80 C85 1.504(5) yes
C81 C82 1.382(5) yes
C81 H811 1.000 no
C82 C83 1.385(5) yes
C82 C86 1.513(5) yes
C83 C84 1.390(5) yes
C83 H831 1.000 no
C84 C87 1.518(5) yes
C85 H851 1.000 no
C85 H852 1.000 no
C85 H853 1.000 no
C86 H861 1.000 no
C86 H862 1.000 no
C86 H863 1.000 no
C87 H871 1.000 no
C87 H872 1.000 no
C87 H873 1.000 no
C88 C89 1.411(5) yes
C88 C93 1.389(5) yes
C89 C90 1.400(5) yes
C89 C94 1.505(6) yes
C90 C91 1.385(6) yes
C90 H901 1.000 no
C91 C92 1.385(5) yes
C91 C95 1.512(6) yes
C92 C93 1.391(5) yes
C92 H921 1.000 no
C93 C96 1.523(5) yes
C94 H941 1.000 no
C94 H942 1.000 no
C94 H943 1.000 no
C95 H951 1.000 no
C95 H952 1.000 no
C95 H953 1.000 no
C96 H961 1.000 no
C96 H962 1.000 no
C96 H963 1.000 no
